data_7721033
loop_
_publ_author_name
'Lee, Do Nam'
'Son, Sooji'
'Gwon, Kihak'
'Kim, Youngmee'
'Kim, Sung-Jin'
'Choi, Seungwoo'
'Shin, Jae Ho'

_publ_section_title
;
 Linker-Dependent Nitric Oxide Storage and Release Behavior in Cu-Based
 Metal-Organic Frameworks
;
_journal_name_full 'Dalton Transactions'
_journal_paper_doi 10.1039/D6DT00515B
_journal_year 2026
_chemical_formula_moiety 'C20 H20 Cu2 N4 O8, (NO)0.135'
_chemical_formula_sum 'C20 H20 Cu2 N4.135 O8.135'
_chemical_formula_weight 575.53
_chemical_name_common NO@Cu(Glu)(azpy)
_space_group_crystal_system monoclinic
_space_group_IT_number 15
_space_group_name_Hall '-C 2yc'
_space_group_name_H-M_alt 'C 1 2/c 1'
_atom_sites_solution_hydrogens geom
_audit_update_record
;
2023-01-20 deposited with the CCDC.	2026-05-08 downloaded from the CCDC.
;
_cell_angle_alpha 90
_cell_angle_beta 92.023(3)
_cell_angle_gamma 90
_cell_formula_units_Z 4
_cell_length_a 24.0229(16)
_cell_length_b 13.0942(7)
_cell_length_c 8.5476(5)
_cell_measurement_reflns_used 7651
_cell_measurement_temperature 223.(2)
_cell_measurement_theta_max 24.5146
_cell_measurement_theta_min 2.9459
_cell_volume 2687.1(3)
_computing_cell_refinement 'SAINT V8.40B (Bruker Nano, Inc., 2019)'
_computing_data_collection 'Bruker Instrument Service v2021.1.0.1'
_computing_data_reduction 'SAINT V8.40B (Bruker Nano, Inc., 2019)'
_computing_structure_refinement 'SHELXL-2018/3 (Sheldrick, 2018)'
_computing_structure_solution 'SHELXT 2018/2 (Sheldrick, 2018)'
_diffrn_ambient_temperature 223.(2)
_diffrn_detector_area_resol_mean 7.3910
_diffrn_measured_fraction_theta_full 0.997
_diffrn_measured_fraction_theta_max 0.997
_diffrn_measurement_device_type 'Bruker APEX-II CCD'
_diffrn_measurement_method '\f and \w scans'
_diffrn_radiation_type MoK\a
_diffrn_radiation_wavelength 0.71073
_diffrn_reflns_av_R_equivalents 0.1347
_diffrn_reflns_av_unetI/netI 0.0554
_diffrn_reflns_limit_h_max 32
_diffrn_reflns_limit_h_min -31
_diffrn_reflns_limit_k_max 17
_diffrn_reflns_limit_k_min -17
_diffrn_reflns_limit_l_max 11
_diffrn_reflns_limit_l_min -11
_diffrn_reflns_number 53660
_diffrn_reflns_theta_full 25.24
_diffrn_reflns_theta_max 28.30
_diffrn_reflns_theta_min 2.95
_diffrn_source_current 30.0
_diffrn_source_power 1.50
_diffrn_source_voltage 50
_exptl_absorpt_coefficient_mu 1.629
_exptl_absorpt_correction_T_max 0.94
_exptl_absorpt_correction_T_min 0.79
_exptl_absorpt_correction_type multi-scan
_exptl_absorpt_process_details
;
SADABS-2016/2 - Bruker AXS area detector scaling and absorption correction
;
_exptl_crystal_colour blue
_exptl_crystal_density_diffrn 1.413
_exptl_crystal_density_method 'not measured'
_exptl_crystal_description block
_exptl_crystal_F_000 1160
_exptl_crystal_size_max 0.100
_exptl_crystal_size_mid 0.080
_exptl_crystal_size_min 0.040
_refine_diff_density_max 0.874
_refine_diff_density_min -1.112
_refine_ls_extinction_method none
_refine_ls_goodness_of_fit_ref 1.145
_refine_ls_hydrogen_treatment constr
_refine_ls_matrix_type full
_refine_ls_number_parameters 164
_refine_ls_number_reflns 3344
_refine_ls_number_restraints 13
_refine_ls_restrained_S_all 1.143
_refine_ls_R_factor_all 0.0947
_refine_ls_R_factor_gt 0.0655
_refine_ls_shift/su_max 0.000
_refine_ls_shift/su_mean 0.000
_refine_ls_structure_factor_coef Fsqd
_refine_ls_weighting_details 'w=1/[\s^2^(Fo^2^)+(0.1000P)^2^+0.6783P] where P=(Fo^2^+2Fc^2^)/3'
_refine_ls_weighting_scheme calc
_refine_ls_wR_factor_gt 0.1627
_refine_ls_wR_factor_ref 0.1769
_reflns_Friedel_coverage 0.000
_reflns_number_gt 2525
_reflns_number_total 3344
_reflns_threshold_expression 'I > 2\s(I)'
_cod_data_source_file d6dt00515b2.cif
_cod_data_source_block yy027
_cod_depositor_comments
;
The following automatic conversions were performed:

data item '_exptl_absorpt_correction_type' value 'Multi-Scan' was
changed to 'multi-scan' in accordance with the
/home/data/users/saulius/crontab/automatic-downloads/rss-feeds/RSC/lib/dictionaries/cif_core.dic
dictionary named 'cif_core.dic' version 2.4.2 last updated on
2011-04-26.

Automatic conversion script
Id: cif_fix_values 8170 2020-07-09 18:12:32Z antanas 
;
_cod_database_code 7721033

loop_
_space_group_symop_operation_xyz
'x, y, z'
'-x, y, -z+1/2'
'x+1/2, y+1/2, z'
'-x+1/2, y+1/2, -z+1/2'
'-x, -y, -z'
'x, -y, z-1/2'
'-x+1/2, -y+1/2, -z'
'x+1/2, -y+1/2, z-1/2'

loop_
_atom_site_type_symbol
_atom_site_label
_atom_site_fract_x
_atom_site_fract_y
_atom_site_fract_z
_atom_site_U_iso_or_equiv
_atom_site_adp_type
_atom_site_calc_flag
_atom_site_refinement_flags_adp
_atom_site_refinement_flags_occupancy
_atom_site_refinement_flags_posn
_atom_site_occupancy
_atom_site_disorder_assembly
_atom_site_disorder_group
C C1 0.70355(19) 0.2649(3) 0.7607(5) 0.0218(9) Uani d . . . 1 . .
C C2 0.6749(2) 0.2870(3) 0.9125(5) 0.0265(9) Uani d . . . 1 . .
H H2A 0.683104 0.231855 0.987254 0.032 Uiso calc U . R 1 . .
H H2B 0.634466 0.288621 0.892138 0.032 Uiso calc U . R 1 . .
C C3 0.6937(2) 0.3888(3) 0.9845(5) 0.0280(10) Uani d . . . 1 . .
H H3A 0.675095 0.398841 1.083526 0.034 Uiso calc U . R 1 . .
H H3B 0.733915 0.38627 1.007612 0.034 Uiso calc U . R 1 . .
C C4 0.6808(2) 0.4781(3) 0.8780(5) 0.0314(11) Uani d . . . 1 . .
H H4A 0.693752 0.461552 0.773546 0.038 Uiso calc U . R 1 . .
H H4B 0.64031 0.486344 0.869164 0.038 Uiso calc U . R 1 . .
C C5 0.70603(19) 0.5785(3) 0.9279(5) 0.0235(9) Uani d . . . 1 . .
C C6 0.63843(19) 0.0255(4) 0.2927(6) 0.0312(10) Uani d . . . 1 . .
H H6 0.667537 -0.012648 0.340214 0.037 Uiso calc U . R 1 . .
C C7 0.5991(2) -0.0251(4) 0.2001(6) 0.0356(11) Uani d . . . 1 . .
H H7 0.600407 -0.096435 0.188742 0.043 Uiso calc U . R 1 . .
C C8 0.55773(19) 0.0312(4) 0.1247(5) 0.0301(10) Uani d . . . 1 . .
C C9 0.5567(2) 0.1356(4) 0.1463(6) 0.0339(11) Uani d . . . 1 . .
H H9 0.529205 0.17594 0.095373 0.041 Uiso calc U . R 1 . .
C C10 0.5970(2) 0.1797(3) 0.2447(6) 0.0305(10) Uani d . . . 1 . .
H H10 0.595978 0.250756 0.26038 0.037 Uiso calc U . R 1 . .
Cu Cu1 0.70510(2) 0.20322(4) 0.44465(5) 0.01958(19) Uani d . . . 1 . .
N N1 0.63711(15) 0.1263(3) 0.3180(4) 0.0253(8) Uani d . . . 1 . .
N N2 0.51792(17) -0.0276(3) 0.0312(5) 0.0363(10) Uani d . . . 1 . .
O O1 0.67564(15) 0.2185(2) 0.6549(4) 0.0337(8) Uani d . . . 1 . .
O O2 0.75238(14) 0.2943(2) 0.7483(4) 0.0289(7) Uani d . . . 1 . .
O O3 0.67774(13) 0.6573(2) 0.8991(4) 0.0292(7) Uani d . . . 1 . .
O O4 0.75408(14) 0.5784(2) 0.9895(4) 0.0309(8) Uani d . . . 1 . .
N N11 0.5 0.533(3) 0.75 0.14(4) Uani d TU P DS 0.1356 . .
O O11 0.5 0.621(3) 0.75 0.11(2) Uani d TU P DS 0.1356 . .

loop_
_atom_site_aniso_label
_atom_site_aniso_U_11
_atom_site_aniso_U_22
_atom_site_aniso_U_33
_atom_site_aniso_U_12
_atom_site_aniso_U_13
_atom_site_aniso_U_23
C1 0.030(2) 0.0121(17) 0.023(2) 0.0010(16) -0.0027(18) 0.0008(15)
C2 0.037(3) 0.018(2) 0.024(2) -0.0029(18) 0.0005(19) 0.0010(16)
C3 0.043(3) 0.020(2) 0.021(2) -0.0011(19) 0.0032(19) -0.0019(17)
C4 0.042(3) 0.021(2) 0.030(2) -0.001(2) -0.015(2) -0.0030(18)
C5 0.035(3) 0.0160(19) 0.019(2) -0.0022(18) -0.0016(18) -0.0011(15)
C6 0.024(2) 0.030(2) 0.039(3) -0.0006(19) -0.008(2) -0.007(2)
C7 0.028(3) 0.031(2) 0.047(3) -0.003(2) -0.009(2) -0.014(2)
C8 0.025(2) 0.038(3) 0.027(2) -0.009(2) -0.0028(18) -0.0106(19)
C9 0.026(2) 0.038(3) 0.037(3) -0.003(2) -0.010(2) 0.003(2)
C10 0.027(2) 0.024(2) 0.039(3) -0.0063(18) -0.007(2) -0.0027(19)
Cu1 0.0231(3) 0.0155(3) 0.0197(3) -0.0034(2) -0.00515(19) -0.00175(19)
N1 0.028(2) 0.0247(19) 0.0228(17) -0.0032(16) -0.0080(15) -0.0035(15)
N2 0.030(2) 0.038(2) 0.041(2) 0.0021(17) -0.0048(18) -0.0107(19)
O1 0.0373(19) 0.0371(18) 0.0267(16) -0.0198(15) 0.0027(14) -0.0080(14)
O2 0.0280(17) 0.0377(19) 0.0209(15) -0.0066(14) -0.0022(12) -0.0062(13)
O3 0.0282(17) 0.0160(15) 0.0427(19) 0.0004(13) -0.0088(15) 0.0013(13)
O4 0.0329(19) 0.0188(15) 0.0396(18) 0.0009(13) -0.0170(15) -0.0029(13)
N11 0.15(4) 0.13(4) 0.13(4) 0 0.00(2) 0
O11 0.11(3) 0.11(3) 0.11(3) 0 -0.002(19) 0

loop_
_atom_type_symbol
_atom_type_description
_atom_type_scat_dispersion_real
_atom_type_scat_dispersion_imag
_atom_type_scat_source
C C 0.0033 0.0016 'International Tables Vol C Tables 4.2.6.8 and 6.1.1.4'
H H 0.0000 0.0000 'International Tables Vol C Tables 4.2.6.8 and 6.1.1.4'
Cu Cu 0.3201 1.2651 'International Tables Vol C Tables 4.2.6.8 and 6.1.1.4'
N N 0.0061 0.0033 'International Tables Vol C Tables 4.2.6.8 and 6.1.1.4'
O O 0.0106 0.0060 'International Tables Vol C Tables 4.2.6.8 and 6.1.1.4'

loop_
_geom_angle_atom_site_label_1
_geom_angle_atom_site_label_2
_geom_angle_atom_site_label_3
_geom_angle_site_symmetry_1
_geom_angle_site_symmetry_3
_geom_angle
_geom_angle_publ_flag
O2 C1 O1 . . 124.5(4) ?
O2 C1 C2 . . 118.2(4) ?
O1 C1 C2 . . 117.3(4) ?
C1 C2 C3 . . 111.9(4) ?
C1 C2 H2A . . 109.2 ?
C3 C2 H2A . . 109.2 ?
C1 C2 H2B . . 109.2 ?
C3 C2 H2B . . 109.2 ?
H2A C2 H2B . . 107.9 ?
C4 C3 C2 . . 112.4(4) ?
C4 C3 H3A . . 109.1 ?
C2 C3 H3A . . 109.1 ?
C4 C3 H3B . . 109.1 ?
C2 C3 H3B . . 109.1 ?
H3A C3 H3B . . 107.8 ?
C5 C4 C3 . . 115.8(4) ?
C5 C4 H4A . . 108.3 ?
C3 C4 H4A . . 108.3 ?
C5 C4 H4B . . 108.3 ?
C3 C4 H4B . . 108.3 ?
H4A C4 H4B . . 107.4 ?
O4 C5 O3 . . 124.6(4) ?
O4 C5 C4 . . 118.4(4) ?
O3 C5 C4 . . 117.0(4) ?
N1 C6 C7 . . 123.1(4) ?
N1 C6 H6 . . 118.4 ?
C7 C6 H6 . . 118.4 ?
C8 C7 C6 . . 118.6(5) ?
C8 C7 H7 . . 120.7 ?
C6 C7 H7 . . 120.7 ?
C7 C8 C9 . . 119.0(4) ?
C7 C8 N2 . . 115.1(4) ?
C9 C8 N2 . . 125.9(4) ?
C8 C9 C10 . . 118.6(4) ?
C8 C9 H9 . . 120.7 ?
C10 C9 H9 . . 120.7 ?
N1 C10 C9 . . 123.1(4) ?
N1 C10 H10 . . 118.5 ?
C9 C10 H10 . . 118.5 ?
O1 Cu1 O2 . 7_656 167.93(12) ?
O1 Cu1 O3 . 6_565 87.58(14) ?
O2 Cu1 O3 7_656 6_565 89.93(14) ?
O1 Cu1 O4 . 4_646 90.86(15) ?
O2 Cu1 O4 7_656 4_646 89.15(14) ?
O3 Cu1 O4 6_565 4_646 168.10(12) ?
O1 Cu1 N1 . . 102.36(13) ?
O2 Cu1 N1 7_656 . 89.62(13) ?
O3 Cu1 N1 6_565 . 95.25(13) ?
O4 Cu1 N1 4_646 . 96.60(13) ?
O1 Cu1 Cu1 . 7_656 86.60(10) ?
O2 Cu1 Cu1 7_656 7_656 81.41(9) ?
O3 Cu1 Cu1 6_565 7_656 84.45(9) ?
O4 Cu1 Cu1 4_646 7_656 83.69(9) ?
N1 Cu1 Cu1 . 7_656 171.02(10) ?
C10 N1 C6 . . 117.7(4) ?
C10 N1 Cu1 . . 120.6(3) ?
C6 N1 Cu1 . . 121.1(3) ?
N2 N2 C8 5_655 . 111.4(5) ?
C1 O1 Cu1 . . 120.4(3) ?
C1 O2 Cu1 . 7_656 126.5(3) ?
C5 O3 Cu1 . 6_566 123.2(3) ?
C5 O4 Cu1 . 4_656 124.1(3) ?

loop_
_geom_bond_atom_site_label_1
_geom_bond_atom_site_label_2
_geom_bond_site_symmetry_2
_geom_bond_distance
_geom_bond_publ_flag
C1 O2 . 1.243(5) ?
C1 O1 . 1.262(5) ?
C1 C2 . 1.518(6) ?
C2 C3 . 1.530(6) ?
C2 H2A . 0.98 ?
C2 H2B . 0.98 ?
C3 C4 . 1.507(6) ?
C3 H3A . 0.98 ?
C3 H3B . 0.98 ?
C4 C5 . 1.502(6) ?
C4 H4A . 0.98 ?
C4 H4B . 0.98 ?
C5 O4 . 1.251(5) ?
C5 O3 . 1.256(5) ?
C6 N1 . 1.337(6) ?
C6 C7 . 1.381(6) ?
C6 H6 . 0.94 ?
C7 C8 . 1.378(7) ?
C7 H7 . 0.94 ?
C8 C9 . 1.379(7) ?
C8 N2 . 1.447(6) ?
C9 C10 . 1.387(6) ?
C9 H9 . 0.94 ?
C10 N1 . 1.329(6) ?
C10 H10 . 0.94 ?
Cu1 O1 . 1.965(3) ?
Cu1 O2 7_656 1.971(3) ?
Cu1 O3 6_565 1.975(3) ?
Cu1 O4 4_646 1.978(3) ?
Cu1 N1 . 2.175(3) ?
Cu1 Cu1 7_656 2.6281(10) ?
N2 N2 5_655 1.232(8) ?
N11 O11 . 1.150(2) ?
